data_2005235
loop_
_publ_author_name
'Goeta, A. E.'
'Punte, G.'
'Jios, J. L.'
'Autino, J. C.'

_publ_section_title
;
 2-Acetylphenyl 1-Naphthoate
;
_journal_issue 8
_journal_name_full 'Acta Crystallographica Section C'
_journal_page_first 2045
_journal_page_last 2047
_journal_paper_doi 10.1107/S0108270196001266
_journal_volume 52
_journal_year 1996
_chemical_formula_sum 'C19 H14 O3'
_chemical_formula_weight 290.32
_chemical_melting_point 379
_space_group_IT_number 14
_symmetry_cell_setting monoclinic
_symmetry_space_group_name_Hall '-P 2yn'
_symmetry_space_group_name_H-M 'P 1 21/n 1'
_atom_type_scat_source International_Tables_Vol_IV_Table_2.2B
_audit_creation_method 'produced using CRYSTALS'
_cell_angle_alpha 90
_cell_angle_beta 105.089(4)
_cell_angle_gamma 90
_cell_formula_units_Z 4
_cell_length_a 11.9292(5)
_cell_length_b 8.8839(5)
_cell_length_c 14.214(1)
_cell_measurement_reflns_used 62
_cell_measurement_temperature 295
_cell_measurement_theta_max 24.881
_cell_measurement_theta_min 9.823
_cell_volume 1454.43(15)
_computing_cell_refinement XSCANS
_computing_data_collection 'XSCANS (Siemens, 1994)'
_computing_data_reduction XSCANS
_computing_molecular_graphics CRYSTALS
_computing_publication_material 'CRYSTALS; PLATON (Spek, 1990)'
_computing_structure_refinement 'CRYSTALS (Watkin, Carruthers & Betteridge, 1990)'
_computing_structure_solution 'SIR92 (Altomare et al., 1994)'
_diffrn_measurement_device 'Siemens P4 diffractometer'
_diffrn_measurement_method '2\q/\w scans'
_diffrn_radiation_monochromator graphite
_diffrn_radiation_source 'fine-focus Siemens Mo tube'
_diffrn_radiation_type MoK\a
_diffrn_radiation_wavelength 0.71073
_diffrn_reflns_av_R_equivalents 0.007
_diffrn_reflns_number 4451
_diffrn_reflns_theta_max 27.50
_diffrn_reflns_theta_min 2.00
_diffrn_standards_decay_% 2.23
_diffrn_standards_interval_count 97
_diffrn_standards_number 3
_exptl_absorpt_coefficient_mu 0.083
_exptl_absorpt_correction_type none
_exptl_crystal_colour colourless
_exptl_crystal_density_diffrn 1.33
_exptl_crystal_description prism
_exptl_crystal_F_000 608
_exptl_crystal_size_max 0.30
_exptl_crystal_size_mid 0.20
_exptl_crystal_size_min 0.20
_refine_diff_density_max 0.18
_refine_diff_density_min -0.18
_refine_ls_extinction_method none
_refine_ls_goodness_of_fit_obs 1.15
_refine_ls_hydrogen_treatment refall
_refine_ls_matrix_type full
_refine_ls_number_parameters 255
_refine_ls_number_reflns 1972
_refine_ls_number_restraints 0
_refine_ls_restrained_S_obs 1.15
_refine_ls_R_factor_obs 0.0342
_refine_ls_shift/esd_max 0.002
_refine_ls_structure_factor_coef F
_refine_ls_weighting_details 'w = w'[1-(\DF/6\sF)^2^]^2^'
_refine_ls_weighting_scheme calc
_refine_ls_wR_factor_obs 0.0411
_reflns_number_observed 1972
_reflns_number_total 3037
_reflns_observed_criterion I_>_3.0_\s(I)
_cod_data_source_file cr1187.cif
_cod_data_source_block ester
_cod_depositor_comments
;
The following automatic conversions were performed:
'_symmetry_cell_setting' value 'Monoclinic' changed to 'monoclinic'
according to '/home/saulius/struct/CIF-dictionaries/cif_core.dic'
dictionary named 'cif_core.dic' version 2.4.1 from 2010-06-29.

Automatic conversion script
Id: cif_fix_enum 1527 2010-12-29 10:47:43Z saulius 

The following automatic conversions were performed:

'_symmetry_cell_setting' value 'Monoclinic' changed to 'monoclinic'
according to /home/saulius/struct/CIF-dictionaries/cif_core.dic
dictionary named 'cif_core.dic' version 2.4.1 from 2010-06-29.

Automatic conversion script
Id: cif_fix_values 1715 2011-07-08 13:25:40Z adriana 

The following automatic conversions were performed:

'_refine_ls_weighting_scheme' value 'calc w = w'[1-(\DF/6\sF)^2^]^2^'
was changed to 'calc'. New tag '_refine_ls_weighting_details' was
created. The value of the new tag was set to 'w =
w'[1-(\DF/6\sF)^2^]^2^'.

Automatic conversion script
Id: cif_fix_values 3143 2015-03-26 13:38:13Z robertas 
;
_cod_original_cell_volume 1454.40(10)
_cod_original_sg_symbol_H-M 'P 21/n'
_cod_database_code 2005235

loop_
_symmetry_equiv_pos_as_xyz
X,Y,Z
-X,-Y,-Z
-X+1/2,Y+1/2,-Z+1/2
X+1/2,-Y+1/2,Z+1/2

loop_
_atom_site_aniso_label
_atom_site_aniso_U_11
_atom_site_aniso_U_22
_atom_site_aniso_U_33
_atom_site_aniso_U_12
_atom_site_aniso_U_13
_atom_site_aniso_U_23
O(1) 0.0349(5) 0.0550(6) 0.0508(6) 0.0043(4) 0.0064(4) 0.0142(5)
O(2) 0.0436(6) 0.0775(9) 0.0809(8) -0.0165(6) -0.0096(6) 0.0344(7)
O(3) 0.0816(9) 0.1000(10) 0.0459(6) 0.0255(8) -0.0116(6) -0.0052(7)
C(4) 0.0382(7) 0.0387(7) 0.0440(7) 0.0058(6) 0.0037(6) -0.0055(6)
C(5) 0.0349(7) 0.0464(8) 0.0421(7) -0.0013(6) 0.0045(5) 0.0112(6)
C(6) 0.0371(7) 0.0365(7) 0.0387(7) 0.0046(5) 0.0064(5) -0.0039(5)
C(7) 0.0356(7) 0.0481(8) 0.0403(7) -0.0029(6) 0.0058(5) 0.0094(6)
C(8) 0.0385(7) 0.0442(8) 0.0420(7) -0.0003(6) 0.0030(6) 0.0042(6)
C(9) 0.0360(7) 0.0401(7) 0.0406(7) 0.0034(6) 0.0053(6) -0.0004(6)
C(10) 0.0406(7) 0.0660(10) 0.0451(8) -0.0016(7) 0.0071(6) 0.0019(7)
C(11) 0.0476(8) 0.0509(9) 0.0487(8) 0.0105(7) -0.0028(7) -0.0010(7)
C(12) 0.0335(7) 0.0541(9) 0.0609(9) 0.0041(7) 0.0029(6) -0.0030(8)
C(13) 0.0428(8) 0.0546(9) 0.0510(8) 0.0025(7) 0.0089(7) 0.0111(7)
C(14) 0.0362(7) 0.0523(9) 0.0528(8) 0.0000(6) 0.0059(6) 0.0108(7)
C(15) 0.0428(8) 0.0547(9) 0.0489(8) 0.0033(7) 0.0093(6) 0.0072(7)
C(16) 0.0557(9) 0.0570(10) 0.0457(8) 0.0008(8) 0.0059(7) 0.0015(8)
C(17) 0.0600(10) 0.0650(10) 0.0560(10) 0.0023(9) 0.0156(8) 0.0173(8)
C(18) 0.0670(10) 0.0580(10) 0.0476(9) 0.0130(9) 0.0056(8) 0.0124(8)
C(19) 0.0370(7) 0.0610(10) 0.0534(9) -0.0042(7) -0.0065(7) 0.0176(8)
C(20) 0.0377(8) 0.0640(10) 0.0680(10) -0.0014(7) 0.0137(7) 0.0079(9)
C(21) 0.0670(10) 0.0700(10) 0.0650(10) -0.0010(10) 0.0140(10) -0.0120(10)
C(22) 0.0580(10) 0.0650(10) 0.0440(8) -0.0096(8) -0.0046(7) 0.0027(8)

loop_
_atom_site_label
_atom_site_occupancy
_atom_site_fract_x
_atom_site_fract_y
_atom_site_fract_z
_atom_site_U_iso_or_equiv
_atom_site_thermal_displace_type
O(1) 1 .00913(8) .6393(1) .65656(7) .0478(3) Uani
O(2) 1 -.0587(1) .4486(2) .7280(1) .0721(4) Uani
O(3) 1 -.0344(1) .7843(2) .81176(9) .0809(5) Uani
C(4) 1 .2992(1) .4021(2) .9102(1) .0416(4) Uani
C(5) 1 -0.1044(1) .6852(2) .6100(1) .0422(4) Uani
C(6) 1 .1781(1) .4133(2) .86211(9) .0381(4) Uani
C(7) 1 -0.1591(1) .7944(2) .6528(1) .0421(4) Uani
C(8) 1 .0219(1) .5240(2) .7214(1) .0430(4) Uani
C(9) 1 .1459(1) .5057(2) .77624(9) .0398(4) Uani
C(10) 1 -0.1055(1) .8561(2) .7525(1) .0514(5) Uani
C(11) 1 .3343(1) .3123(2) .9954(1) .0519(5) Uani
C(12) 1 .3813(1) .4783(2) .8725(1) .0512(5) Uani
C(13) 1 .2295(1) .5795(2) .7438(1) .0501(5) Uani
C(14) 1 -0.2680(1) .8445(2) .5989(1) .0482(5) Uani
C(15) 1 .0992(1) .3341(2) .9030(1) .0493(5) Uani
C(16) 1 -0.1541(2) .6299(2) .5179(1) .0540(5) Uani
C(17) 1 .1372(2) .2500(2) .9857(1) .0604(6) Uani
C(18) 1 .2563(2) .2391(2) 1.0326(1) .0592(6) Uani
C(19) 1 -0.3196(1) .7869(2) .5079(1) .0539(5) Uani
C(20) 1 .3478(1) .5657(2) .7917(1) .0566(5) Uani
C(21) 1 -0.1418(2) 1.0086(3) .7777(2) .0677(6) Uani
C(22) 1 -0.2632(2) .6804(2) .4673(1) .0588(5) Uani
H(111) 1 .417(2) .308(2) 1.026(1) .060(5) Uiso
H(121) 1 .463(2) .466(2) .906(1) .064(5) Uiso
H(131) 1 .207(2) .643(2) .689(1) .059(5) Uiso
H(141) 1 -0.308(2) .919(2) .630(1) .056(5) Uiso
H(151) 1 .018(2) .341(2) .871(1) .060(5) Uiso
H(161) 1 -0.114(2) .560(2) .489(1) .066(6) Uiso
H(171) 1 .080(2) .196(2) 1.011(1) .073(6) Uiso
H(181) 1 .281(2) .182(2) 1.092(2) .071(6) Uiso
H(191) 1 -0.394(2) .819(2) .474(1) .061(5) Uiso
H(201) 1 .404(2) .621(2) .766(1) .073(6) Uiso
H(211) 1 -0.142(2) 1.080(3) .728(2) .095(8) Uiso
H(212) 1 -0.221(2) 1.007(3) .783(2) .108(8) Uiso
H(213) 1 -.093(2) 1.041(3) .838(2) .099(7) Uiso
H(221) 1 -0.299(2) .640(2) .404(2) .072(6) Uiso

loop_
_atom_type_symbol
_atom_type_scat_dispersion_real
_atom_type_scat_dispersion_imag
'C   ' 0.0020 0.0020
'H   ' 0.0000 0.0000
'O   ' 0.0080 0.0060

loop_
_geom_angle_atom_site_label_1
_geom_angle_atom_site_label_2
_geom_angle_atom_site_label_3
_geom_angle
_geom_angle_publ_flag
C(5) O(1) C(8) 117.60(10) yes
C(6) C(4) C(11) 118.90(10) yes
C(6) C(4) C(12) 120.10(10) yes
C(11) C(4) C(12) 121.00(10) yes
O(1) C(5) C(7) 120.00(10) yes
O(1) C(5) C(16) 117.90(10) yes
C(7) C(5) C(16) 121.80(10) yes
C(4) C(6) C(9) 117.30(10) yes
C(4) C(6) C(15) 117.80(10) yes
C(9) C(6) C(15) 124.90(10) yes
C(5) C(7) C(10) 122.30(10) yes
C(5) C(7) C(14) 117.10(10) yes
C(10) C(7) C(14) 120.60(10) yes
O(1) C(8) O(2) 121.70(10) yes
O(1) C(8) C(9) 111.00(10) yes
O(2) C(8) C(9) 127.30(10) yes
C(6) C(9) C(8) 121.10(10) yes
C(6) C(9) C(13) 120.10(10) yes
C(8) C(9) C(13) 118.80(10) yes
O(3) C(10) C(7) 121.0(2) yes
O(3) C(10) C(21) 120.4(2) yes
C(7) C(10) C(21) 118.6(2) yes
C(4) C(11) C(18) 121.60(10) yes
C(4) C(11) H(111) 116.2(11) no
C(18) C(11) H(111) 122.2(11) no
C(4) C(12) C(20) 121.10(10) yes
C(4) C(12) H(121) 118.3(11) no
C(20) C(12) H(121) 120.7(11) no
C(9) C(13) C(20) 121.50(10) yes
C(9) C(13) H(131) 119.2(11) no
C(20) C(13) H(131) 119.3(11) no
C(7) C(14) C(19) 121.3(2) yes
C(7) C(14) H(141) 117.4(10) no
C(19) C(14) H(141) 121.2(10) no
C(6) C(15) C(17) 121.20(10) yes
C(6) C(15) H(151) 118.4(11) no
C(17) C(15) H(151) 120.5(11) no
C(5) C(16) C(22) 119.4(2) yes
C(5) C(16) H(161) 120.4(11) no
C(22) C(16) H(161) 120.2(11) no
C(15) C(17) C(18) 120.9(2) yes
C(15) C(17) H(171) 118.4(12) no
C(18) C(17) H(171) 120.7(12) no
C(11) C(18) C(17) 119.7(2) yes
C(11) C(18) H(181) 120.9(12) no
C(17) C(18) H(181) 119.4(12) no
C(14) C(19) C(22) 120.20(10) yes
C(14) C(19) H(191) 120.2(11) no
C(22) C(19) H(191) 119.6(11) no
C(12) C(20) C(13) 119.9(2) yes
C(12) C(20) H(201) 121.8(12) no
C(13) C(20) H(201) 118.3(12) no
C(10) C(21) H(211) 111.8(15) no
C(10) C(21) H(212) 110.7(17) no
H(211) C(21) H(212) 105.(2) no
C(10) C(21) H(213) 110.2(15) no
H(211) C(21) H(213) 111.(2) no
H(212) C(21) H(213) 108.(2) no
C(16) C(22) C(19) 120.1(2) yes
C(16) C(22) H(221) 119.7(12) no
C(19) C(22) H(221) 120.2(12) no

loop_
_geom_bond_atom_site_label_1
_geom_bond_atom_site_label_2
_geom_bond_distance
_geom_bond_publ_flag
O(1) C(5) 1.404(2) yes
O(1) C(8) 1.360(2) yes
O(2) C(8) 1.196(2) yes
O(3) C(10) 1.210(2) yes
C(4) C(6) 1.431(2) yes
C(4) C(11) 1.420(2) yes
C(4) C(12) 1.407(2) yes
C(5) C(7) 1.394(2) yes
C(5) C(16) 1.379(2) yes
C(6) C(9) 1.438(2) yes
C(6) C(15) 1.415(2) yes
C(7) C(10) 1.498(2) yes
C(7) C(14) 1.398(2) yes
C(8) C(9) 1.490(2) yes
C(9) C(13) 1.370(2) yes
C(10) C(21) 1.494(3) yes
C(11) C(18) 1.351(3) yes
C(11) H(111) 0.97(2) no
C(12) C(20) 1.358(2) yes
C(12) H(121) 0.97(2) no
C(13) C(20) 1.403(2) yes
C(13) H(131) 0.95(2) no
C(14) C(19) 1.379(2) yes
C(14) H(141) 0.98(2) no
C(15) C(17) 1.367(2) yes
C(15) H(151) 0.95(2) no
C(16) C(22) 1.388(2) yes
C(16) H(161) 0.94(2) no
C(17) C(18) 1.406(3) yes
C(17) H(171) 0.97(2) no
C(18) H(181) 0.96(2) no
C(19) C(22) 1.372(3) yes
C(19) H(191) 0.94(2) no
C(20) H(201) 0.98(2) no
C(21) H(211) 0.94(3) no
C(21) H(212) 0.97(3) no
C(21) H(213) 0.95(3) no
C(22) H(221) 0.96(2) no

loop_
_geom_torsion_atom_site_label_1
_geom_torsion_atom_site_label_2
_geom_torsion_atom_site_label_3
_geom_torsion_atom_site_label_4
_geom_torsion
_geom_torsion_publ_flag
C(21) C(10) C(7) C(14) -24.57 no
C(21) C(10) C(7) C(5) 155.92 no
O(3) C(10) C(7) C(14) 155.22 no
O(3) C(10) C(7) C(5) -24.30 no
C(7) C(14) C(19) C(22) -1.38 no
C(7) C(5) C(16) C(22) -2.02 no
C(7) C(5) O(1) C(8) 88.49 no
C(14) C(19) C(22) C(16) 0.26 no
C(14) C(7) C(5) C(16) 0.93 no
C(14) C(7) C(5) O(1) 174.66 no
C(10) C(7) C(14) C(19) -178.76 no
C(10) C(7) C(5) C(16) -179.54 no
C(10) C(7) C(5) O(1) -5.81 no
C(19) C(14) C(7) C(5) 0.78 no
C(19) C(22) C(16) C(5) 1.41 no
C(22) C(16) C(5) O(1) -175.88 no
C(16) C(5) O(1) C(8) -97.53 no
C(5) O(1) C(8) O(2) 11.38 no
C(5) O(1) C(8) C(9) -170.56 no
O(1) C(8) C(9) C(13) -12.76 no
O(1) C(8) C(9) C(6) 166.85 no
C(8) C(9) C(13) C(20) -179.35 no
C(8) C(9) C(6) C(15) -0.66 no
C(8) C(9) C(6) C(4) 179.98 no
O(2) C(8) C(9) C(13) 165.16 no
O(2) C(8) C(9) C(6) -15.23 no
C(9) C(13) C(20) C(12) -0.45 no
C(9) C(6) C(15) C(17) -179.23 no
C(9) C(6) C(4) C(12) -0.76 no
C(9) C(6) C(4) C(11) 179.79 no
C(13) C(9) C(6) C(4) -0.42 no
C(13) C(9) C(6) C(15) 178.94 no
C(13) C(20) C(12) C(4) -0.78 no
C(20) C(13) C(9) C(6) 1.04 no
C(20) C(12) C(4) C(6) 1.38 no
C(20) C(12) C(4) C(11) -179.18 no
C(12) C(4) C(6) C(15) 179.83 no
C(12) C(4) C(11) C(18) 179.76 no
C(4) C(11) C(18) C(17) 0.68 no
C(4) C(6) C(15) C(17) 0.12 no
C(18) C(17) C(15) C(6) -0.25 no
C(11) C(18) C(17) C(15) -0.15 no
C(11) C(4) C(6) C(15) 0.38 no
C(18) C(11) C(4) C(6) -0.80 no

loop_
_cod_related_entry_id
_cod_related_entry_database
_cod_related_entry_code
1 ChemSpider 21138216
